data_4116087
loop_
_publ_author_name
'Hidemitsu Uno'
'Takashi Inoue'
'Yumiko Fumoto'
'Motoo Shiro'
'Noboru Ono'

_publ_contact_author_address
;
    Advanced Instrumentation Center for Chemical Analysis
    Ehime University
    Matsuyama 790-8577
    Japan
;
_publ_contact_author_email ' uno@dpc.ehime-u.ac.jp '
_publ_contact_author_fax ' 81(89927)9663 '
_publ_contact_author_name ' Dr. Hidemitsu Uno '
_publ_contact_author_phone ' 81(89927)9663 '
_publ_section_title
;
 meso-Unsubstituted Porphyrinogens and Hexaphyrinogens: The First X-ray
 Characterization
;
_journal_name_full 'Journal of the American Chemical Society'
_journal_page_first 6773
_journal_page_last 6774
_journal_paper_doi 10.1021/ja000482e
_journal_volume 122
_journal_year 2000
_chemical_formula_analytical 'C103 H115 Cl3 N6 O12 '
_chemical_formula_moiety 'C102 H114 N6 O12 (C H Cl3)'
_chemical_formula_sum 'C103 H115 Cl3 N6 O12'
_chemical_formula_weight 1735.43
_space_group_IT_number 148
_symmetry_cell_setting trigonal
_symmetry_Int_Tables_number 148
_symmetry_space_group_name_Hall '-R 3'
_symmetry_space_group_name_H-M 'R -3 :H'
_cell_angle_alpha 90
_cell_angle_beta 90
_cell_angle_gamma 120
_cell_formula_units_Z 12
_cell_length_a 43.981(2)
_cell_length_b 43.981(1)
_cell_length_c 17.017(1)
_cell_measurement_reflns_used 47075
_cell_measurement_temperature 143.2
_cell_measurement_theta_max 27.5
_cell_measurement_theta_min 3.2
_cell_volume 28506(2)
_computing_cell_refinement 'PROCESS-AUTO (Rigaku, 1998)'
_computing_data_collection 'PROCESS-AUTO (Rigaku, 1998)'
_computing_data_reduction 'teXsan for Windows (MSC, 1997-1998)'
_computing_molecular_graphics 'ORTEP II (Johnson, 1976)'
_computing_publication_material 'teXsan for Windows (MSC, 1997-1998)'
_computing_structure_refinement 'teXsan for Windows (MSC, 1997-1998)'
_computing_structure_solution 'SHELXS97 (Sheldrick, 1997)'
_diffrn_ambient_temperature 143.2
_diffrn_detector_area_resol_mean 10
_diffrn_measured_fraction_theta_full 0.9908
_diffrn_measured_fraction_theta_max 0.9908
_diffrn_measurement_device 'Rigaku RAXIS-RAPID Imaging Plate'
_diffrn_measurement_method \w
_diffrn_orient_matrix_UB_11 0.00001
_diffrn_orient_matrix_UB_12 -0.02079
_diffrn_orient_matrix_UB_13 -0.02379
_diffrn_orient_matrix_UB_21 0.02622
_diffrn_orient_matrix_UB_22 0.01263
_diffrn_orient_matrix_UB_23 0.00281
_diffrn_orient_matrix_UB_31 -0.00137
_diffrn_orient_matrix_UB_32 -0.00988
_diffrn_orient_matrix_UB_33 0.05366
_diffrn_radiation_monochromator graphite
_diffrn_radiation_source 'X-ray tube'
_diffrn_radiation_type 'Mo K\a'
_diffrn_radiation_wavelength 0.7107
_diffrn_reflns_av_R_equivalents 0.074
_diffrn_reflns_limit_h_max 57
_diffrn_reflns_limit_h_min 0
_diffrn_reflns_limit_k_max 49
_diffrn_reflns_limit_k_min -48
_diffrn_reflns_limit_l_max 22
_diffrn_reflns_limit_l_min 0
_diffrn_reflns_number 37057
_diffrn_reflns_reduction_process 'Lp corrections applied'
_diffrn_reflns_theta_full 27.48
_diffrn_reflns_theta_max 27.48
_exptl_absorpt_coefficient_mu 0.160
_exptl_absorpt_correction_T_max 0.984
_exptl_absorpt_correction_T_min 0.792
_exptl_absorpt_correction_type multi-scan
_exptl_absorpt_process_details 'ABSCOR (Higashi, 1995)'
_exptl_crystal_colour 'pale yellow'
_exptl_crystal_density_diffrn 1.213
_exptl_crystal_description prismatic
_exptl_crystal_F_000 11064.00
_exptl_crystal_size_max 0.40
_exptl_crystal_size_mid 0.10
_exptl_crystal_size_min 0.10
_refine_diff_density_max 0.66
_refine_diff_density_min -0.50
_refine_ls_extinction_coef 0.000434
_refine_ls_extinction_expression 'equ(3) Acta Cryst.(1968) A24, p213.'
_refine_ls_extinction_method
;
Zachariasen (1967) type 2 gaussian isotropic
;
_refine_ls_goodness_of_fit_ref 1.739
_refine_ls_hydrogen_treatment noref
_refine_ls_matrix_type full
_refine_ls_number_constraints 6
_refine_ls_number_parameters 765
_refine_ls_number_restraints 0
_refine_ls_R_factor_gt 0.0756
_refine_ls_shift/su_max 0.0001
_refine_ls_structure_factor_coef F
_refine_ls_weighting_details 'w = 1/[\s^2^(Fo) + 0.01000|Fo|^2^]'
_refine_ls_weighting_scheme calc
_refine_ls_wR_factor_ref 0.0941
_reflns_number_gt 6480
_reflns_number_total 14403
_reflns_threshold_expression I>3.00\s(I)
_cod_data_source_file ja000482e_2.cif
_cod_data_source_block '_Hexaphyrinogen-4a__'
_cod_original_cell_volume 28507(2)
_cod_original_sg_symbol_H-M 'R -3 '
_cod_original_formula_sum 'C103 H115 Cl3 N6 O12 '
_cod_database_code 4116087

loop_
_symmetry_equiv_pos_as_xyz
'   +x,   +y,   +z'
2/3+x,1/3+y,1/3+z
1/3+x,2/3+y,2/3+z
'   -y,   +x-y,   +z'
2/3-y,1/3+x-y,1/3+z
1/3-y,2/3+x-y,2/3+z
'   -x+y,   -x,   +z'
2/3-x+y,1/3-x,1/3+z
1/3-x+y,2/3-x,2/3+z
'   -x,   -y,   -z'
2/3-x,1/3-y,1/3-z
1/3-x,2/3-y,2/3-z
'   +y,   -x+y,   -z'
2/3+y,1/3-x+y,1/3-z
1/3+y,2/3-x+y,2/3-z
'   +x-y,   +x,   -z'
2/3+x-y,1/3+x,1/3-z
1/3+x-y,2/3+x,2/3-z

loop_
_atom_site_label
_atom_site_fract_x
_atom_site_fract_y
_atom_site_fract_z
_atom_site_U_iso_or_equiv
_atom_site_occupancy
_atom_site_refinement_flags
_atom_site_adp_type
_atom_site_calc_flag
Cl(1) 0.0000 0.0000 0.3900(5) 0.123(2) 0.167 ST Uani d
Cl(2) -0.0119(2) 0.0275(2) 0.4706(5) 0.136(3) 0.333 S Uiso d
Cl(3) 0.1769(2) 0.3240(2) -0.7479(4) 0.121(2) 0.500 S Uani d
Cl(4) 0.1779(3) 0.3715(2) -0.6350(6) 0.180(4) 0.500 S Uani d
Cl(5) 0.1293(2) 0.2978(2) -0.6205(4) 0.161(3) 0.500 S Uani d
O(1) 0.12442(9) 0.02787(8) -0.1456(2) 0.0345(9) 1.000 . Uani d
O(2) 0.1179(1) 0.06160(9) -0.2347(2) 0.038(1) 1.000 . Uani d
O(3) 0.29471(9) 0.35809(9) -0.0575(2) 0.038(1) 1.000 . Uani d
O(4) 0.3020(1) 0.39693(9) 0.0358(2) 0.038(1) 1.000 . Uani d
O(5) 0.26053(9) 0.4572(1) -0.3201(2) 0.040(1) 1.000 . Uani d
O(6) 0.21583(8) 0.44880(9) -0.3975(2) 0.0337(9) 1.000 . Uani d
O(7) 0.14707(9) 0.43337(9) -0.0005(2) 0.041(1) 1.000 . Uani d
O(8) 0.12177(9) 0.39236(9) 0.0933(2) 0.042(1) 1.000 . Uani d
N(1) 0.10146(9) 0.08896(9) 0.0106(2) 0.0237(9) 1.000 . Uani d
N(2) 0.2676(1) 0.4217(1) -0.1925(2) 0.028(1) 1.000 . Uani d
N(3) 0.1839(1) 0.4376(1) -0.1438(2) 0.029(1) 1.000 . Uani d
N(4) 0.0806(1) 0.3476(1) -0.1477(2) 0.029(1) 1.000 . Uani d
C(1) 0.1132(1) 0.0686(1) -0.0227(2) 0.024(1) 1.000 . Uani d
C(2) 0.1094(1) 0.0702(1) -0.1038(2) 0.025(1) 1.000 . Uani d
C(3) 0.0956(1) 0.0933(1) -0.1180(2) 0.023(1) 1.000 . Uani d
C(4) 0.0904(1) 0.1040(1) -0.0469(2) 0.025(1) 1.000 . Uani d
C(5) 0.0775(1) 0.1284(1) -0.0254(2) 0.025(1) 1.000 . Uani d
C(6) 0.1179(1) 0.0512(1) -0.1606(2) 0.028(1) 1.000 . Uani d
C(7) 0.1232(2) 0.0425(2) -0.2977(3) 0.047(2) 1.000 . Uani d
C(8) 0.1044(2) 0.0456(2) -0.3681(3) 0.067(2) 1.000 . Uani d
C(9) 0.0903(1) 0.1063(1) -0.1951(2) 0.025(1) 1.000 . Uani d
C(10) 0.1187(1) 0.1354(1) -0.2307(2) 0.030(1) 1.000 . Uani d
C(11) 0.1138(1) 0.1468(1) -0.3037(3) 0.036(1) 1.000 . Uani d
C(12) 0.0822(2) 0.1305(1) -0.3423(3) 0.041(2) 1.000 . Uani d
C(13) 0.0543(1) 0.1017(1) -0.3069(3) 0.037(1) 1.000 . Uani d
C(14) 0.0579(1) 0.0895(1) -0.2335(2) 0.029(1) 1.000 . Uani d
C(15) 0.1541(1) 0.1533(1) -0.1928(3) 0.045(2) 1.000 . Uani d
C(16) 0.0777(2) 0.1434(2) -0.4219(3) 0.063(2) 1.000 . Uani d
C(17) 0.0267(1) 0.0575(1) -0.1974(3) 0.040(1) 1.000 . Uani d
C(18) 0.2797(1) 0.4004(1) -0.1672(2) 0.027(1) 1.000 . Uani d
C(19) 0.2823(1) 0.4036(1) -0.0859(2) 0.027(1) 1.000 . Uani d
C(20) 0.2717(1) 0.4288(1) -0.0627(2) 0.028(1) 1.000 . Uani d
C(21) 0.2625(1) 0.4389(1) -0.1296(2) 0.026(1) 1.000 . Uani d
C(22) 0.2912(1) 0.3820(1) -0.2246(2) 0.030(1) 1.000 . Uani d
C(23) 0.2932(1) 0.3838(1) -0.0365(3) 0.031(1) 1.000 . Uani d
C(24) 0.3109(2) 0.3776(2) 0.0920(3) 0.046(2) 1.000 . Uani d
C(25) 0.3057(2) 0.3890(2) 0.1705(3) 0.065(2) 1.000 . Uani d
C(26) 0.2730(1) 0.4421(1) 0.0189(2) 0.030(1) 1.000 . Uani d
C(27) 0.2443(1) 0.4272(1) 0.0685(3) 0.036(1) 1.000 . Uani d
C(28) 0.2475(2) 0.4381(1) 0.1463(3) 0.044(2) 1.000 . Uani d
C(29) 0.2795(2) 0.4641(2) 0.1759(3) 0.045(2) 1.000 . Uani d
C(30) 0.3075(2) 0.4796(1) 0.1249(3) 0.046(2) 1.000 . Uani d
C(31) 0.3048(1) 0.4693(1) 0.0475(3) 0.036(1) 1.000 . Uani d
C(32) 0.2087(1) 0.3990(1) 0.0392(3) 0.048(2) 1.000 . Uani d
C(33) 0.2835(2) 0.4756(2) 0.2610(3) 0.077(3) 1.000 . Uani d
C(34) 0.3367(1) 0.4866(1) -0.0061(3) 0.047(2) 1.000 . Uani d
C(35) 0.2141(1) 0.4479(1) -0.1837(3) 0.030(1) 1.000 . Uani d
C(36) 0.2050(1) 0.4415(1) -0.2635(2) 0.027(1) 1.000 . Uani d
C(37) 0.1677(1) 0.4266(1) -0.2693(3) 0.028(1) 1.000 . Uani d
C(38) 0.1555(1) 0.4246(1) -0.1948(3) 0.029(1) 1.000 . Uani d
C(39) 0.2493(1) 0.4639(1) -0.1443(3) 0.030(1) 1.000 . Uani d
C(40) 0.2301(1) 0.4498(1) -0.3269(3) 0.029(1) 1.000 . Uani d
C(41) 0.2386(1) 0.4565(1) -0.4650(3) 0.040(1) 1.000 . Uani d
C(42) 0.2161(2) 0.4510(2) -0.5355(3) 0.059(2) 1.000 . Uani d
C(43) 0.1458(1) 0.4131(1) -0.3415(2) 0.028(1) 1.000 . Uani d
C(44) 0.1412(1) 0.4353(1) -0.3926(3) 0.032(1) 1.000 . Uani d
C(45) 0.1238(1) 0.4220(1) -0.4630(3) 0.039(1) 1.000 . Uani d
C(46) 0.1099(1) 0.3869(2) -0.4838(3) 0.041(2) 1.000 . Uani d
C(47) 0.1140(1) 0.3651(1) -0.4316(3) 0.041(1) 1.000 . Uani d
C(48) 0.1311(1) 0.3773(1) -0.3601(3) 0.031(1) 1.000 . Uani d
C(49) 0.1563(1) 0.4736(1) -0.3734(3) 0.042(2) 1.000 . Uani d
C(50) 0.0913(2) 0.3731(2) -0.5620(3) 0.056(2) 1.000 . Uani d
C(51) 0.1350(1) 0.3525(1) -0.3052(3) 0.041(1) 1.000 . Uani d
C(52) 0.1027(1) 0.3796(1) -0.1161(2) 0.030(1) 1.000 . Uani d
C(53) 0.1046(1) 0.3745(1) -0.0355(3) 0.029(1) 1.000 . Uani d
C(54) 0.0822(1) 0.3378(1) -0.0199(3) 0.029(1) 1.000 . Uani d
C(55) 0.0685(1) 0.3222(1) -0.0895(3) 0.029(1) 1.000 . Uani d
C(56) 0.1189(1) 0.4123(1) -0.1660(3) 0.030(1) 1.000 . Uani d
C(57) 0.1264(1) 0.4033(1) 0.0177(3) 0.033(1) 1.000 . Uani d
C(58) 0.1436(2) 0.4182(2) 0.1512(3) 0.051(2) 1.000 . Uani d
C(59) 0.1377(2) 0.3983(2) 0.2255(4) 0.082(3) 1.000 . Uani d
C(60) 0.0720(1) 0.3201(1) 0.0586(2) 0.031(1) 1.000 . Uani d
C(61) 0.0424(1) 0.3172(1) 0.0970(3) 0.035(1) 1.000 . Uani d
C(62) 0.0335(1) 0.3022(1) 0.1705(3) 0.044(2) 1.000 . Uani d
C(63) 0.0532(2) 0.2895(1) 0.2079(3) 0.046(2) 1.000 . Uani d
C(64) 0.0816(1) 0.2915(1) 0.1684(3) 0.042(1) 1.000 . Uani d
C(65) 0.0913(1) 0.3066(1) 0.0939(3) 0.035(1) 1.000 . Uani d
C(66) 0.0202(1) 0.3296(2) 0.0574(4) 0.054(2) 1.000 . Uani d
C(67) 0.0429(2) 0.2729(2) 0.2892(3) 0.069(2) 1.000 . Uani d
C(68) 0.1223(1) 0.3084(1) 0.0529(3) 0.043(2) 1.000 . Uani d
C(69) -0.0119 0.0275 0.4706 0.136 0.167 S Uiso d
C(70) 0.1501(4) 0.3292(4) -0.683(1) 0.082(5) 0.500 S Uani d
H(1) 0.1008 0.0924 0.0655 0.028 1.000 . Uiso c
H(2) 0.2632 0.4245 -0.2459 0.033 1.000 . Uiso c
H(3) 0.1823 0.4391 -0.0884 0.035 1.000 . Uiso c
H(4) 0.0743 0.3433 -0.2016 0.035 1.000 . Uiso c
H(5) 0.0946 0.1473 0.0065 0.032 1.000 . Uiso c
H(5) 0.0743 0.1388 -0.0724 0.032 1.000 . Uiso c
H(7) 0.1475 0.0525 -0.3087 0.056 1.000 . Uiso c
H(7) 0.1136 0.0186 -0.2835 0.056 1.000 . Uiso c
H(8) 0.1141 0.0696 -0.3818 0.080 1.000 . Uiso c
H(8) 0.1068 0.0331 -0.4108 0.080 1.000 . Uiso c
H(8) 0.0801 0.0359 -0.3560 0.080 1.000 . Uiso c
H(11) 0.1331 0.1666 -0.3275 0.043 1.000 . Uiso c
H(13) 0.0323 0.0900 -0.3329 0.044 1.000 . Uiso c
H(15) 0.1529 0.1422 -0.1441 0.055 1.000 . Uiso c
H(15) 0.1705 0.1517 -0.2264 0.055 1.000 . Uiso c
H(15) 0.1613 0.1773 -0.1840 0.055 1.000 . Uiso c
H(16) 0.0825 0.1669 -0.4173 0.075 1.000 . Uiso c
H(16) 0.0936 0.1424 -0.4585 0.075 1.000 . Uiso c
H(16) 0.0543 0.1288 -0.4398 0.075 1.000 . Uiso c
H(17) 0.0080 0.0622 -0.1899 0.048 1.000 . Uiso c
H(17) 0.0192 0.0380 -0.2316 0.048 1.000 . Uiso c
H(17) 0.0333 0.0524 -0.1482 0.048 1.000 . Uiso c
H(22) 0.2979 0.3949 -0.2733 0.036 1.000 . Uiso c
H(22) 0.3115 0.3819 -0.2043 0.036 1.000 . Uiso c
H(24) 0.2957 0.3530 0.0856 0.055 1.000 . Uiso c
H(24) 0.3345 0.3832 0.0852 0.055 1.000 . Uiso c
H(25) 0.3115 0.3774 0.2101 0.079 1.000 . Uiso c
H(25) 0.3208 0.4137 0.1757 0.079 1.000 . Uiso c
H(25) 0.2821 0.3833 0.1763 0.079 1.000 . Uiso c
H(28) 0.2276 0.4277 0.1796 0.052 1.000 . Uiso c
H(30) 0.3293 0.4980 0.1436 0.056 1.000 . Uiso c
H(32) 0.1923 0.4069 0.0442 0.057 1.000 . Uiso c
H(32) 0.2105 0.3941 -0.0145 0.057 1.000 . Uiso c
H(32) 0.2010 0.3782 0.0694 0.057 1.000 . Uiso c
H(33) 0.3009 0.4718 0.2852 0.092 1.000 . Uiso c
H(33) 0.2906 0.4998 0.2635 0.092 1.000 . Uiso c
H(33) 0.2618 0.4622 0.2875 0.092 1.000 . Uiso c
H(34) 0.3548 0.4831 0.0146 0.057 1.000 . Uiso c
H(34) 0.3305 0.4766 -0.0570 0.057 1.000 . Uiso c
H(34) 0.3449 0.5111 -0.0091 0.057 1.000 . Uiso c
H(39) 0.2476 0.4732 -0.0953 0.036 1.000 . Uiso c
H(39) 0.2658 0.4823 -0.1768 0.036 1.000 . Uiso c
H(41) 0.2574 0.4802 -0.4631 0.048 1.000 . Uiso c
H(41) 0.2480 0.4412 -0.4666 0.048 1.000 . Uiso c
H(42) 0.2067 0.4663 -0.5330 0.070 1.000 . Uiso c
H(42) 0.2299 0.4559 -0.5820 0.070 1.000 . Uiso c
H(42) 0.1975 0.4274 -0.5368 0.070 1.000 . Uiso c
H(45) 0.1212 0.4374 -0.4982 0.047 1.000 . Uiso c
H(47) 0.1047 0.3411 -0.4449 0.049 1.000 . Uiso c
H(49) 0.1676 0.4785 -0.3235 0.050 1.000 . Uiso c
H(49) 0.1731 0.4876 -0.4124 0.050 1.000 . Uiso c
H(49) 0.1381 0.4792 -0.3720 0.050 1.000 . Uiso c
H(50) 0.0911 0.3916 -0.5902 0.067 1.000 . Uiso c
H(50) 0.1032 0.3639 -0.5918 0.067 1.000 . Uiso c
H(50) 0.0678 0.3549 -0.5527 0.067 1.000 . Uiso c
H(51) 0.1124 0.3339 -0.2910 0.048 1.000 . Uiso c
H(51) 0.1477 0.3431 -0.3311 0.048 1.000 . Uiso c
H(51) 0.1474 0.3648 -0.2596 0.048 1.000 . Uiso c
H(56) 0.1194 0.4307 -0.1356 0.036 1.000 . Uiso c
H(56) 0.1042 0.4078 -0.2105 0.036 1.000 . Uiso c
H(58) 0.1676 0.4293 0.1365 0.061 1.000 . Uiso c
H(58) 0.1368 0.4355 0.1573 0.061 1.000 . Uiso c
H(59) 0.1137 0.3877 0.2399 0.099 1.000 . Uiso c
H(59) 0.1439 0.3807 0.2182 0.099 1.000 . Uiso c
H(59) 0.1518 0.4139 0.2660 0.099 1.000 . Uiso c
H(62) 0.0136 0.3005 0.1962 0.053 1.000 . Uiso c
H(64) 0.0948 0.2824 0.1925 0.050 1.000 . Uiso c
H(66) 0.0195 0.3471 0.0889 0.065 1.000 . Uiso c
H(66) 0.0299 0.3393 0.0075 0.065 1.000 . Uiso c
H(66) -0.0030 0.3104 0.0507 0.065 1.000 . Uiso c
H(67) 0.0432 0.2896 0.3252 0.083 1.000 . Uiso c
H(67) 0.0200 0.2530 0.2872 0.083 1.000 . Uiso c
H(67) 0.0592 0.2660 0.3056 0.083 1.000 . Uiso c
H(68) 0.1183 0.2853 0.0451 0.051 1.000 . Uiso c
H(68) 0.1256 0.3196 0.0035 0.051 1.000 . Uiso c
H(68) 0.1427 0.3213 0.0843 0.051 1.000 . Uiso c
H(70) 0.1330 0.3313 -0.7133 0.098 0.500 S Uiso d

loop_
_atom_site_aniso_label
_atom_site_aniso_U_11
_atom_site_aniso_U_22
_atom_site_aniso_U_33
_atom_site_aniso_U_12
_atom_site_aniso_U_13
_atom_site_aniso_U_23
Cl(1) 0.125(5) 0.1253 0.118(6) 0.0627 0.0000 0.0000
Cl(3) 0.109(4) 0.159(6) 0.120(4) 0.086(5) 0.007(3) -0.018(4)
Cl(4) 0.226(9) 0.169(7) 0.217(8) 0.151(7) -0.150(8) -0.109(6)
Cl(5) 0.127(5) 0.234(9) 0.149(5) 0.111(6) 0.023(4) 0.087(6)
O(1) 0.042(2) 0.032(2) 0.038(2) 0.026(2) 0.011(1) 0.004(1)
O(2) 0.056(2) 0.043(2) 0.026(2) 0.034(2) 0.003(2) 0.001(1)
O(3) 0.046(2) 0.034(2) 0.045(2) 0.027(2) -0.009(2) -0.005(2)
O(4) 0.056(2) 0.040(2) 0.030(2) 0.031(2) -0.005(2) -0.001(1)
O(5) 0.027(2) 0.054(2) 0.041(2) 0.022(2) 0.007(1) 0.016(2)
O(6) 0.030(2) 0.039(2) 0.031(2) 0.016(2) 0.004(1) 0.005(1)
O(7) 0.034(2) 0.031(2) 0.045(2) 0.007(2) 0.004(2) -0.001(2)
O(8) 0.048(2) 0.034(2) 0.032(2) 0.013(2) -0.004(2) -0.005(1)
N(1) 0.023(2) 0.022(2) 0.025(2) 0.010(2) 0.002(1) 0.003(1)
N(2) 0.026(2) 0.026(2) 0.032(2) 0.013(2) -0.002(2) -0.002(2)
N(3) 0.024(2) 0.032(2) 0.033(2) 0.015(2) -0.002(2) -0.003(2)
N(4) 0.027(2) 0.030(2) 0.030(2) 0.014(2) -0.003(2) -0.004(2)
C(1) 0.019(2) 0.017(2) 0.030(2) 0.006(2) 0.005(2) 0.002(2)
C(2) 0.019(2) 0.023(2) 0.033(2) 0.009(2) 0.002(2) 0.005(2)
C(3) 0.020(2) 0.023(2) 0.026(2) 0.012(2) 0.005(2) 0.004(2)
C(4) 0.020(2) 0.021(2) 0.029(2) 0.006(2) 0.002(2) 0.006(2)
C(5) 0.027(2) 0.021(2) 0.029(2) 0.013(2) 0.002(2) 0.001(2)
C(6) 0.026(2) 0.023(2) 0.032(2) 0.010(2) -0.000(2) -0.002(2)
C(7) 0.056(4) 0.056(4) 0.034(3) 0.031(3) 0.010(2) -0.010(2)
C(8) 0.102(6) 0.060(4) 0.035(3) 0.038(4) -0.004(3) -0.003(3)
C(9) 0.031(3) 0.027(2) 0.025(2) 0.020(2) 0.002(2) 0.001(2)
C(10) 0.035(3) 0.026(2) 0.033(2) 0.018(2) 0.008(2) 0.001(2)
C(11) 0.051(3) 0.032(3) 0.036(2) 0.029(3) 0.010(2) 0.008(2)
C(12) 0.067(4) 0.044(3) 0.027(2) 0.040(3) 0.004(2) 0.002(2)
C(13) 0.044(3) 0.042(3) 0.036(3) 0.030(3) -0.015(2) -0.011(2)
C(14) 0.031(3) 0.030(3) 0.032(2) 0.019(2) -0.001(2) -0.001(2)
C(15) 0.036(3) 0.030(3) 0.064(3) 0.013(2) 0.003(3) 0.020(2)
C(16) 0.096(5) 0.073(5) 0.036(3) 0.055(4) -0.002(3) 0.011(3)
C(17) 0.031(3) 0.036(3) 0.052(3) 0.016(2) -0.006(2) -0.003(2)
C(18) 0.025(2) 0.023(2) 0.033(2) 0.011(2) -0.003(2) -0.002(2)
C(19) 0.024(2) 0.025(2) 0.032(2) 0.013(2) 0.005(2) 0.002(2)
C(20) 0.027(2) 0.023(2) 0.032(2) 0.012(2) 0.002(2) -0.003(2)
C(21) 0.021(2) 0.027(2) 0.027(2) 0.011(2) -0.001(2) -0.001(2)
C(22) 0.023(2) 0.031(3) 0.033(2) 0.010(2) 0.005(2) 0.002(2)
C(23) 0.028(3) 0.029(3) 0.034(2) 0.014(2) -0.003(2) -0.000(2)
C(24) 0.061(4) 0.051(3) 0.038(3) 0.036(3) -0.005(3) 0.008(2)
C(25) 0.095(5) 0.068(4) 0.045(3) 0.049(4) -0.017(3) 0.006(3)
C(26) 0.041(3) 0.024(2) 0.033(2) 0.021(2) -0.004(2) -0.004(2)
C(27) 0.046(3) 0.033(3) 0.036(2) 0.026(3) 0.004(2) -0.004(2)
C(28) 0.060(4) 0.043(3) 0.040(3) 0.034(3) 0.011(3) 0.010(2)
C(29) 0.063(4) 0.046(3) 0.038(3) 0.036(3) -0.010(3) -0.010(2)
C(30) 0.052(4) 0.041(3) 0.053(3) 0.027(3) -0.017(3) -0.014(3)
C(31) 0.043(3) 0.032(3) 0.043(3) 0.027(3) -0.010(2) -0.010(2)
C(32) 0.043(3) 0.043(3) 0.051(3) 0.016(3) 0.011(3) -0.006(3)
C(33) 0.125(7) 0.085(5) 0.039(3) 0.065(5) -0.008(4) -0.013(3)
C(34) 0.037(3) 0.040(3) 0.055(3) 0.012(3) -0.004(2) -0.010(3)
C(35) 0.029(3) 0.028(3) 0.035(2) 0.015(2) 0.001(2) 0.002(2)
C(36) 0.029(3) 0.022(2) 0.031(2) 0.014(2) -0.001(2) 0.002(2)
C(37) 0.023(2) 0.031(3) 0.035(2) 0.016(2) 0.001(2) 0.006(2)
C(38) 0.027(2) 0.027(2) 0.036(2) 0.015(2) 0.002(2) 0.002(2)
C(39) 0.028(3) 0.027(2) 0.038(2) 0.016(2) -0.001(2) -0.003(2)
C(40) 0.027(3) 0.023(2) 0.035(2) 0.012(2) 0.001(2) 0.004(2)
C(41) 0.040(3) 0.043(3) 0.040(3) 0.022(3) 0.018(2) 0.008(2)
C(42) 0.054(4) 0.078(5) 0.035(3) 0.027(3) 0.009(3) 0.008(3)
C(43) 0.019(2) 0.033(3) 0.034(2) 0.014(2) 0.003(2) 0.003(2)
C(44) 0.023(2) 0.032(3) 0.038(2) 0.013(2) 0.002(2) 0.003(2)
C(45) 0.033(3) 0.051(3) 0.038(3) 0.024(3) 0.008(2) 0.011(2)
C(46) 0.033(3) 0.055(4) 0.035(3) 0.022(3) -0.005(2) -0.007(2)
C(47) 0.036(3) 0.036(3) 0.049(3) 0.016(3) 0.001(2) -0.007(2)
C(48) 0.025(2) 0.032(3) 0.037(2) 0.014(2) 0.003(2) -0.004(2)
C(49) 0.044(3) 0.033(3) 0.051(3) 0.021(3) 0.000(2) 0.012(2)
C(50) 0.053(4) 0.070(4) 0.044(3) 0.030(3) -0.011(3) -0.009(3)
C(51) 0.042(3) 0.030(3) 0.049(3) 0.018(3) 0.006(2) 0.003(2)
C(52) 0.025(2) 0.032(3) 0.036(2) 0.016(2) 0.001(2) -0.003(2)
C(53) 0.025(2) 0.026(2) 0.035(2) 0.011(2) 0.001(2) -0.002(2)
C(54) 0.024(2) 0.031(3) 0.034(2) 0.016(2) 0.004(2) -0.002(2)
C(55) 0.023(2) 0.029(3) 0.038(2) 0.015(2) 0.003(2) -0.002(2)
C(56) 0.026(2) 0.033(3) 0.035(2) 0.017(2) 0.003(2) 0.006(2)
C(57) 0.025(3) 0.032(3) 0.041(3) 0.012(2) -0.001(2) -0.011(2)
C(58) 0.052(4) 0.048(4) 0.047(3) 0.020(3) -0.011(3) -0.019(3)
C(59) 0.112(7) 0.075(5) 0.046(3) 0.038(5) -0.017(4) -0.015(3)
C(60) 0.032(3) 0.026(3) 0.031(2) 0.012(2) 0.002(2) -0.007(2)
C(61) 0.027(3) 0.031(3) 0.040(3) 0.009(2) 0.001(2) -0.009(2)
C(62) 0.035(3) 0.041(3) 0.044(3) 0.011(3) 0.014(2) -0.008(2)
C(63) 0.046(3) 0.039(3) 0.031(2) 0.006(3) 0.002(2) -0.006(2)
C(64) 0.043(3) 0.036(3) 0.042(3) 0.016(3) -0.002(2) 0.006(2)
C(65) 0.034(3) 0.032(3) 0.038(2) 0.015(2) -0.001(2) 0.003(2)
C(66) 0.031(3) 0.064(4) 0.073(4) 0.028(3) 0.007(3) -0.006(3)
C(67) 0.062(4) 0.084(5) 0.036(3) 0.019(4) 0.002(3) 0.007(3)
C(68) 0.043(3) 0.052(3) 0.046(3) 0.034(3) 0.006(2) 0.006(2)
C(70) 0.08(1) 0.07(1) 0.10(1) 0.040(9) -0.020(8) -0.023(9)

loop_
_atom_type_symbol
_atom_type_oxidation_number
_atom_type_number_in_cell
_atom_type_scat_dispersion_real
_atom_type_scat_dispersion_imag
_atom_type_scat_source
C 0 1236 0.002 0.002
;International Tables for Crystallography
(1992, Vol. C, Table 6.1.1.2)
;
H 0 1380 0.000 0.000
;International Tables for Crystallography
(1992, Vol. C, Table 6.1.1.2)
;
N 0 72 0.004 0.003
;International Tables for Crystallography
(1992, Vol. C, Table 6.1.1.2)
;
O 0 144 0.008 0.006
;International Tables for Crystallography
(1992, Vol. C, Table 6.1.1.2)
;
Cl 0 36 0.132 0.159
;International Tables for Crystallography
(1992, Vol. C, Tables 4.2.6.8 and 6.1.1.1)
;

loop_
_geom_angle_atom_site_label_1
_geom_angle_atom_site_label_2
_geom_angle_atom_site_label_3
_geom_angle
_geom_angle_site_symmetry_1
_geom_angle_site_symmetry_2
_geom_angle_site_symmetry_3
_geom_angle_publ_flag
Cl(2) Cl(1) Cl(2) 79.9(3) . . . ?
Cl(2) Cl(1) Cl(2) 79.9(3) . . . ?
Cl(2) Cl(1) Cl(2) 79.9(3) 2 2 2 ?
Cl(1) Cl(2) Cl(2) 92.9(3) . . . ?
Cl(1) Cl(2) Cl(2) 92.9(3) . . . ?
Cl(2) Cl(2) Cl(2) 93.5(4) 5_556 5_556 5_556 ?
Cl(4) Cl(3) Cl(5) 124.2(6) 16_553 16_553 16_553 ?
Cl(4) Cl(3) C(70) 64.4(7) 16_553 16_553 16_553 ?
Cl(4) Cl(3) C(70) 69.2(7) 16_553 16_553 16_553 ?
Cl(5) Cl(3) C(70) 77.0(7) 16_553 16_553 16_553 ?
Cl(5) Cl(3) C(70) 55.3(6) 16_553 16_553 16_553 ?
C(70) Cl(3) C(70) 52.8(9) . . . ?
Cl(3) Cl(4) Cl(5) 122.8(6) 16_553 16_553 16_553 ?
Cl(3) Cl(4) C(70) 65.1(7) 16_553 16_553 16_553 ?
Cl(3) Cl(4) C(70) 67.1(8) 16_553 16_553 16_553 ?
Cl(5) Cl(4) C(70) 73.7(7) 16_553 16_553 16_553 ?
Cl(5) Cl(4) C(70) 56.4(7) 16_553 16_553 16_553 ?
C(70) Cl(4) C(70) 52.3(9) . . . ?
Cl(3) Cl(5) Cl(4) 102.3(5) 16_553 16_553 16_553 ?
Cl(3) Cl(5) C(70) 61.7(7) 16_553 16_553 16_553 ?
Cl(4) Cl(5) C(70) 57.7(7) 16_553 16_553 16_553 ?
C(6) O(2) C(7) 117.2(4) . . . ?
C(23) O(4) C(24) 116.6(4) . . . ?
C(40) O(6) C(41) 116.6(4) . . . ?
C(57) O(8) C(58) 117.0(4) . . . ?
C(1) N(1) C(4) 110.3(3) . . . ?
C(1) N(1) H(1N) 125.0 . . . no
C(4) N(1) H(1N) 124.7 . . . no
C(18) N(2) C(21) 111.3(4) . . . ?
C(18) N(2) H(2N) 124.4 . . . no
C(21) N(2) H(2N) 124.2 . . . no
C(35) N(3) C(38) 111.3(4) . . . ?
C(35) N(3) H(3N) 124.5 . . . no
C(38) N(3) H(3N) 124.2 . . . no
C(52) N(4) C(55) 110.0(4) . . . ?
C(52) N(4) H(4N) 125.2 . . . no
C(55) N(4) H(4N) 124.8 . . . no
N(1) C(1) C(2) 106.1(4) . . . ?
N(1) C(1) C(5) 121.7(4) . . . ?
C(2) C(1) C(5) 132.1(5) . . . ?
C(1) C(2) C(3) 107.6(4) . . . ?
C(1) C(2) C(6) 122.8(5) . . . ?
C(3) C(2) C(6) 129.6(4) . . . ?
C(2) C(3) C(4) 107.7(4) . . . ?
C(2) C(3) C(9) 126.3(4) . . . ?
C(4) C(3) C(9) 125.7(5) . . . ?
N(1) C(4) C(3) 108.3(4) . . . ?
N(1) C(4) C(5) 120.3(4) . . . ?
C(3) C(4) C(5) 131.4(4) . . . ?
C(1) C(5) C(4) 118.4(4) 6 6 6 ?
C(1) C(5) H(5a) 103.7 6 6 6 no
C(1) C(5) H(5b) 109.1 6 6 6 no
C(4) C(5) H(5a) 110.2 . . . no
C(4) C(5) H(5b) 109.4 . . . no
H(5a) C(5) H(5b) 105.1 . . . no
O(1) C(6) O(2) 122.5(5) . . . ?
O(1) C(6) C(2) 125.9(4) . . . ?
O(2) C(6) C(2) 111.6(5) . . . ?
O(2) C(7) C(8) 105.6(5) . . . ?
O(2) C(7) H(7a) 111.8 . . . no
O(2) C(7) H(7b) 110.9 . . . no
C(8) C(7) H(7a) 108.7 . . . no
C(8) C(7) H(7b) 109.8 . . . no
H(7a) C(7) H(7b) 109.9 . . . no
C(7) C(8) H(8a) 109.4 . . . no
C(7) C(8) H(8b) 106.9 . . . no
C(7) C(8) H(8c) 107.0 . . . no
H(8a) C(8) H(8b) 112.4 . . . no
H(8a) C(8) H(8c) 112.8 . . . no
H(8b) C(8) H(8c) 108.1 . . . no
C(3) C(9) C(10) 120.0(5) . . . ?
C(3) C(9) C(14) 120.8(5) . . . ?
C(10) C(9) C(14) 119.2(4) . . . ?
C(9) C(10) C(11) 120.6(5) . . . ?
C(9) C(10) C(15) 120.7(4) . . . ?
C(11) C(10) C(15) 118.5(5) . . . ?
C(10) C(11) C(12) 119.5(5) . . . ?
C(10) C(11) H(11) 119.3 . . . no
C(12) C(11) H(11) 121.2 . . . no
C(11) C(12) C(13) 121.7(5) . . . ?
C(11) C(12) C(16) 120.0(6) . . . ?
C(13) C(12) C(16) 118.3(6) . . . ?
C(12) C(13) C(14) 118.6(5) . . . ?
C(12) C(13) H(13) 121.0 . . . no
C(14) C(13) H(13) 120.4 . . . no
C(9) C(14) C(13) 120.4(5) . . . ?
C(9) C(14) C(17) 121.7(5) . . . ?
C(13) C(14) C(17) 117.8(5) . . . ?
C(10) C(15) H(15a) 107.9 . . . no
C(10) C(15) H(15b) 109.4 . . . no
C(10) C(15) H(15c) 108.1 . . . no
H(15a) C(15) H(15b) 110.8 . . . no
H(15a) C(15) H(15c) 109.7 . . . no
H(15b) C(15) H(15c) 110.9 . . . no
C(12) C(16) H(16a) 110.5 . . . no
C(12) C(16) H(16b) 109.5 . . . no
C(12) C(16) H(16c) 111.3 . . . no
H(16a) C(16) H(16b) 107.4 . . . no
H(16a) C(16) H(16c) 108.8 . . . no
H(16b) C(16) H(16c) 109.2 . . . no
C(14) C(17) H(17a) 110.1 . . . no
C(14) C(17) H(17b) 110.9 . . . no
C(14) C(17) H(17c) 109.7 . . . no
H(17a) C(17) H(17b) 108.5 . . . no
H(17a) C(17) H(17c) 108.0 . . . no
H(17b) C(17) H(17c) 109.7 . . . no
N(2) C(18) C(19) 106.5(4) . . . ?
N(2) C(18) C(22) 121.3(4) . . . ?
C(19) C(18) C(22) 132.0(5) . . . ?
C(18) C(19) C(20) 107.7(4) . . . ?
C(18) C(19) C(23) 123.1(5) . . . ?
C(20) C(19) C(23) 129.2(4) . . . ?
C(19) C(20) C(21) 107.1(4) . . . ?
C(19) C(20) C(26) 126.3(4) . . . ?
C(21) C(20) C(26) 126.5(5) . . . ?
N(2) C(21) C(20) 107.4(4) . . . ?
N(2) C(21) C(39) 120.1(4) . . . ?
C(20) C(21) C(39) 132.5(5) . . . ?
C(18) C(22) C(55) 119.0(4) . . . ?
C(18) C(22) H(22a) 109.0 . . . no
C(18) C(22) H(22b) 108.9 . . . no
C(55) C(22) H(22a) 106.5 16_554 16_554 16_554 no
C(55) C(22) H(22b) 106.6 16_554 16_554 16_554 no
H(22a) C(22) H(22b) 106.1 . . . no
O(3) C(23) O(4) 121.0(5) . . . ?
O(3) C(23) C(19) 125.8(5) . . . ?
O(4) C(23) C(19) 113.2(5) . . . ?
O(4) C(24) C(25) 104.6(5) . . . ?
O(4) C(24) H(24a) 112.5 . . . no
O(4) C(24) H(24b) 111.9 . . . no
C(25) C(24) H(24a) 108.8 . . . no
C(25) C(24) H(24b) 108.6 . . . no
H(24a) C(24) H(24b) 110.1 . . . no
C(24) C(25) H(25a) 109.6 . . . no
C(24) C(25) H(25b) 108.7 . . . no
C(24) C(25) H(25c) 108.7 . . . no
H(25a) C(25) H(25b) 110.0 . . . no
H(25a) C(25) H(25c) 110.2 . . . no
H(25b) C(25) H(25c) 109.6 . . . no
C(20) C(26) C(27) 122.2(5) . . . ?
C(20) C(26) C(31) 119.4(5) . . . ?
C(27) C(26) C(31) 118.1(5) . . . ?
C(26) C(27) C(28) 119.8(5) . . . ?
C(26) C(27) C(32) 121.0(5) . . . ?
C(28) C(27) C(32) 119.0(5) . . . ?
C(27) C(28) C(29) 121.5(5) . . . ?
C(27) C(28) H(28) 117.3 . . . no
C(29) C(28) H(28) 121.2 . . . no
C(28) C(29) C(30) 118.5(5) . . . ?
C(28) C(29) C(33) 120.7(6) . . . ?
C(30) C(29) C(33) 120.8(6) . . . ?
C(29) C(30) C(31) 120.9(6) . . . ?
C(29) C(30) H(30) 119.4 . . . no
C(31) C(30) H(30) 119.7 . . . no
C(26) C(31) C(30) 121.0(5) . . . ?
C(26) C(31) C(34) 119.4(4) . . . ?
C(30) C(31) C(34) 119.4(5) . . . ?
C(27) C(32) H(32a) 110.4 . . . no
C(27) C(32) H(32b) 109.1 . . . no
C(27) C(32) H(32c) 108.2 . . . no
H(32a) C(32) H(32b) 110.5 . . . no
H(32a) C(32) H(32c) 108.8 . . . no
H(32b) C(32) H(32c) 109.7 . . . no
C(29) C(33) H(33a) 108.8 . . . no
C(29) C(33) H(33b) 107.4 . . . no
C(29) C(33) H(33c) 110.0 . . . no
H(33a) C(33) H(33b) 108.3 . . . no
H(33a) C(33) H(33c) 112.1 . . . no
H(33b) C(33) H(33c) 110.2 . . . no
C(31) C(34) H(34a) 111.6 . . . no
C(31) C(34) H(34b) 109.2 . . . no
C(31) C(34) H(34c) 107.4 . . . no
H(34a) C(34) H(34b) 111.4 . . . no
H(34a) C(34) H(34c) 109.8 . . . no
H(34b) C(34) H(34c) 107.3 . . . no
N(3) C(35) C(36) 105.6(5) . . . ?
N(3) C(35) C(39) 122.7(4) . . . ?
C(36) C(35) C(39) 131.6(5) . . . ?
C(35) C(36) C(37) 107.7(4) . . . ?
C(35) C(36) C(40) 123.7(5) . . . ?
C(37) C(36) C(40) 128.6(4) . . . ?
C(36) C(37) C(38) 107.2(4) . . . ?
C(36) C(37) C(43) 126.1(4) . . . ?
C(38) C(37) C(43) 126.5(5) . . . ?
N(3) C(38) C(37) 108.2(5) . . . ?
N(3) C(38) C(56) 122.2(4) . . . ?
C(37) C(38) C(56) 129.5(5) . . . ?
C(21) C(39) C(35) 115.1(4) . . . ?
C(21) C(39) H(39a) 108.0 . . . no
C(21) C(39) H(39b) 107.2 . . . no
C(35) C(39) H(39a) 109.2 . . . no
C(35) C(39) H(39b) 108.2 . . . no
H(39a) C(39) H(39b) 109.0 . . . no
O(5) C(40) O(6) 121.6(5) . . . ?
O(5) C(40) C(36) 126.1(5) . . . ?
O(6) C(40) C(36) 112.4(5) . . . ?
O(6) C(41) C(42) 106.4(4) . . . ?
O(6) C(41) H(41a) 110.9 . . . no
O(6) C(41) H(41b) 112.8 . . . no
C(42) C(41) H(41a) 108.8 . . . no
C(42) C(41) H(41b) 109.6 . . . no
H(41a) C(41) H(41b) 108.2 . . . no
C(41) C(42) H(42a) 109.6 . . . no
C(41) C(42) H(42b) 110.4 . . . no
C(41) C(42) H(42c) 109.6 . . . no
H(42a) C(42) H(42b) 108.2 . . . no
H(42a) C(42) H(42c) 109.6 . . . no
H(42b) C(42) H(42c) 109.4 . . . no
C(37) C(43) C(44) 121.8(5) . . . ?
C(37) C(43) C(48) 118.1(5) . . . ?
C(44) C(43) C(48) 119.9(5) . . . ?
C(43) C(44) C(45) 120.0(5) . . . ?
C(43) C(44) C(49) 120.3(5) . . . ?
C(45) C(44) C(49) 119.6(5) . . . ?
C(44) C(45) C(46) 121.0(5) . . . ?
C(44) C(45) H(45) 119.6 . . . no
C(46) C(45) H(45) 119.4 . . . no
C(45) C(46) C(47) 118.4(5) . . . ?
C(45) C(46) C(50) 120.2(5) . . . ?
C(47) C(46) C(50) 121.4(6) . . . ?
C(46) C(47) C(48) 121.6(5) . . . ?
C(46) C(47) H(47) 119.5 . . . no
C(48) C(47) H(47) 118.9 . . . no
C(43) C(48) C(47) 118.9(5) . . . ?
C(43) C(48) C(51) 120.8(5) . . . ?
C(47) C(48) C(51) 120.2(5) . . . ?
C(44) C(49) H(49a) 111.0 . . . no
C(44) C(49) H(49b) 110.7 . . . no
C(44) C(49) H(49c) 109.9 . . . no
H(49a) C(49) H(49b) 109.2 . . . no
H(49a) C(49) H(49c) 108.5 . . . no
H(49b) C(49) H(49c) 107.4 . . . no
C(46) C(50) H(50a) 110.6 . . . no
C(46) C(50) H(50b) 109.4 . . . no
C(46) C(50) H(50c) 108.9 . . . no
H(50a) C(50) H(50b) 111.0 . . . no
H(50a) C(50) H(50c) 109.0 . . . no
H(50b) C(50) H(50c) 107.8 . . . no
C(48) C(51) H(51a) 108.4 . . . no
C(48) C(51) H(51b) 109.4 . . . no
C(48) C(51) H(51c) 109.6 . . . no
H(51a) C(51) H(51b) 109.8 . . . no
H(51a) C(51) H(51c) 108.9 . . . no
H(51b) C(51) H(51c) 110.8 . . . no
N(4) C(52) C(53) 106.1(5) . . . ?
N(4) C(52) C(56) 121.1(4) . . . ?
C(53) C(52) C(56) 132.6(5) . . . ?
C(52) C(53) C(54) 107.7(5) . . . ?
C(52) C(53) C(57) 122.5(5) . . . ?
C(54) C(53) C(57) 129.7(5) . . . ?
C(53) C(54) C(55) 108.1(4) . . . ?
C(53) C(54) C(60) 127.0(5) . . . ?
C(55) C(54) C(60) 124.7(5) . . . ?
N(4) C(55) C(22) 118.8(4) . . . ?
N(4) C(55) C(54) 108.1(5) . . . ?
C(22) C(55) C(54) 132.9(5) 16_554 16_554 16_554 ?
C(38) C(56) C(52) 115.2(4) . . . ?
C(38) C(56) H(56a) 107.5 . . . no
C(38) C(56) H(56b) 108.1 . . . no
C(52) C(56) H(56a) 107.7 . . . no
C(52) C(56) H(56b) 108.1 . . . no
H(56a) C(56) H(56b) 110.1 . . . no
O(7) C(57) O(8) 121.5(5) . . . ?
O(7) C(57) C(53) 125.7(5) . . . ?
O(8) C(57) C(53) 112.7(5) . . . ?
O(8) C(58) C(59) 105.6(5) . . . ?
O(8) C(58) H(58a) 111.3 . . . no
O(8) C(58) H(58b) 108.6 . . . no
C(59) C(58) H(58a) 112.0 . . . no
C(59) C(58) H(58b) 109.2 . . . no
H(58a) C(58) H(58b) 110.0 . . . no
C(58) C(59) H(59a) 108.9 . . . no
C(58) C(59) H(59b) 106.7 . . . no
C(58) C(59) H(59c) 108.5 . . . no
H(59a) C(59) H(59b) 109.6 . . . no
H(59a) C(59) H(59c) 112.1 . . . no
H(59b) C(59) H(59c) 110.8 . . . no
C(54) C(60) C(61) 118.9(5) . . . ?
C(54) C(60) C(65) 121.8(5) . . . ?
C(61) C(60) C(65) 119.2(5) . . . ?
C(60) C(61) C(62) 120.6(5) . . . ?
C(60) C(61) C(66) 119.9(5) . . . ?
C(62) C(61) C(66) 119.5(5) . . . ?
C(61) C(62) C(63) 119.1(5) . . . ?
C(61) C(62) H(62) 120.1 . . . no
C(63) C(62) H(62) 120.7 . . . no
C(62) C(63) C(64) 121.2(5) . . . ?
C(62) C(63) C(67) 119.3(6) . . . ?
C(64) C(63) C(67) 119.5(6) . . . ?
C(63) C(64) C(65) 119.3(5) . . . ?
C(63) C(64) H(64) 121.2 . . . no
C(65) C(64) H(64) 119.4 . . . no
C(60) C(65) C(64) 120.4(5) . . . ?
C(60) C(65) C(68) 120.5(4) . . . ?
C(64) C(65) C(68) 119.0(5) . . . ?
C(61) C(66) H(66a) 107.4 . . . no
C(61) C(66) H(66b) 109.1 . . . no
C(61) C(66) H(66c) 109.1 . . . no
H(66a) C(66) H(66b) 109.9 . . . no
H(66a) C(66) H(66c) 108.4 . . . no
H(66b) C(66) H(66c) 112.8 . . . no
C(63) C(67) H(67a) 109.8 . . . no
C(63) C(67) H(67b) 109.0 . . . no
C(63) C(67) H(67c) 109.5 . . . no
H(67a) C(67) H(67b) 109.1 . . . no
H(67a) C(67) H(67c) 110.2 . . . no
H(67b) C(67) H(67c) 109.2 . . . no
C(65) C(68) H(68a) 109.4 . . . no
C(65) C(68) H(68b) 108.8 . . . no
C(65) C(68) H(68c) 109.2 . . . no
H(68a) C(68) H(68b) 108.8 . . . no
H(68a) C(68) H(68c) 110.5 . . . no
H(68b) C(68) H(68c) 110.2 . . . no
Cl(1) C(69) Cl(2) 92.9(3) . . . ?
Cl(1) C(69) Cl(2) 92.9(3) . . . ?
Cl(2) C(69) Cl(2) 93.5(4) 5_556 5_556 5_556 ?
Cl(3) C(70) Cl(3) 127.2(9) . . . ?
Cl(3) C(70) Cl(4) 104.9(9) . . . ?
Cl(3) C(70) Cl(4) 48.5(6) . . . ?
Cl(3) C(70) Cl(5) 114(1) . . . ?
Cl(3) C(70) C(70) 65(1) . . . ?
Cl(3) C(70) H(70) 110.4 . . . no
Cl(3) C(70) Cl(4) 45.6(5) 16_553 16_553 16_553 ?
Cl(3) C(70) Cl(4) 109(1) 16_553 16_553 16_553 ?
Cl(3) C(70) Cl(5) 63.0(7) 16_553 16_553 16_553 ?
Cl(3) C(70) C(70) 62(1) 16_553 16_553 16_553 ?
Cl(3) C(70) H(70) 120.6 16_553 16_553 16_553 no
Cl(4) C(70) Cl(4) 127.7(9) . . . ?
Cl(4) C(70) Cl(5) 108.3(9) . . . ?
Cl(4) C(70) C(70) 59(1) . . . ?
Cl(4) C(70) H(70) 110.9 . . . no
Cl(4) C(70) Cl(5) 65.9(9) 16_553 16_553 16_553 ?
Cl(4) C(70) C(70) 69(1) 16_553 16_553 16_553 ?
Cl(4) C(70) H(70) 120.2 16_553 16_553 16_553 no
Cl(5) C(70) C(70) 86(1) . . . ?
Cl(5) C(70) H(70) 108.5 . . . no
C(70) C(70) H(70) 165.1 16_553 16_553 16_553 no

loop_
_geom_bond_atom_site_label_1
_geom_bond_atom_site_label_2
_geom_bond_distance
_geom_bond_publ_flag
Cl(1) Cl(2) 2.056(7) ?
Cl(1) Cl(2) 2.056(7) ?
Cl(1) Cl(2) 2.056(7) ?
Cl(2) Cl(2) 1.813(7) ?
Cl(2) Cl(2) 1.813(7) ?
Cl(3) Cl(4) 1.41(1) ?
Cl(3) Cl(5) 1.81(1) ?
Cl(3) C(70) 1.73(2) ?
Cl(3) C(70) 1.79(2) ?
Cl(4) Cl(5) 1.83(1) ?
Cl(4) C(70) 1.84(2) ?
Cl(4) C(70) 1.70(2) ?
Cl(5) C(70) 1.67(2) ?
O(1) C(6) 1.222(6) ?
O(2) C(6) 1.340(5) ?
O(2) C(7) 1.434(5) ?
O(3) C(23) 1.235(6) ?
O(4) C(23) 1.347(5) ?
O(4) C(24) 1.435(6) ?
O(5) C(40) 1.222(6) ?
O(6) C(40) 1.344(5) ?
O(6) C(41) 1.418(5) ?
O(7) C(57) 1.242(6) ?
O(8) C(57) 1.330(5) ?
O(8) C(58) 1.458(6) ?
N(1) C(1) 1.360(5) ?
N(1) C(4) 1.400(5) ?
N(1) H(1N) 0.95 no
N(2) C(18) 1.356(6) ?
N(2) C(21) 1.395(5) ?
N(2) H(2N) 0.95 no
N(3) C(35) 1.352(6) ?
N(3) C(38) 1.370(6) ?
N(3) H(3N) 0.96 no
N(4) C(52) 1.364(6) ?
N(4) C(55) 1.424(5) ?
N(4) H(4N) 0.95 no
C(1) C(2) 1.399(5) ?
C(1) C(5) 1.487(6) ?
C(2) C(3) 1.439(6) ?
C(2) C(6) 1.464(7) ?
C(3) C(4) 1.330(6) ?
C(3) C(9) 1.511(6) ?
C(4) C(5) 1.487(6) ?
C(5) H(5a) 0.97 no
C(5) H(5b) 0.98 no
C(7) C(8) 1.547(7) ?
C(7) H(7a) 0.94 no
C(7) H(7b) 0.95 no
C(8) H(8a) 0.91 no
C(8) H(8b) 0.96 no
C(8) H(8c) 0.96 no
C(9) C(10) 1.382(7) ?
C(9) C(14) 1.373(7) ?
C(10) C(11) 1.403(6) ?
C(10) C(15) 1.535(7) ?
C(11) C(12) 1.350(7) ?
C(11) H(11) 0.94 no
C(12) C(13) 1.377(7) ?
C(12) C(16) 1.536(6) ?
C(13) C(14) 1.417(6) ?
C(13) H(13) 0.94 no
C(14) C(17) 1.513(7) ?
C(15) H(15a) 0.95 no
C(15) H(15b) 0.94 no
C(15) H(15c) 0.95 no
C(16) H(16a) 0.96 no
C(16) H(16b) 0.96 no
C(16) H(16c) 0.94 no
C(17) H(17a) 0.97 no
C(17) H(17b) 0.95 no
C(17) H(17c) 0.95 no
C(18) C(19) 1.404(6) ?
C(18) C(22) 1.497(6) ?
C(19) C(20) 1.444(7) ?
C(19) C(23) 1.434(7) ?
C(20) C(21) 1.368(6) ?
C(20) C(26) 1.489(6) ?
C(21) C(39) 1.495(6) ?
C(22) C(55) 1.489(7) ?
C(22) H(22a) 0.97 no
C(22) H(22b) 0.97 no
C(24) C(25) 1.517(7) ?
C(24) H(24a) 0.94 no
C(24) H(24b) 0.95 no
C(25) H(25a) 0.94 no
C(25) H(25b) 0.95 no
C(25) H(25c) 0.95 no
C(26) C(27) 1.368(7) ?
C(26) C(31) 1.403(7) ?
C(27) C(28) 1.425(6) ?
C(27) C(32) 1.521(7) ?
C(28) C(29) 1.352(8) ?
C(28) H(28) 0.96 no
C(29) C(30) 1.385(7) ?
C(29) C(33) 1.531(7) ?
C(30) C(31) 1.377(6) ?
C(30) H(30) 0.94 no
C(31) C(34) 1.529(7) ?
C(32) H(32a) 0.95 no
C(32) H(32b) 0.94 no
C(32) H(32c) 0.96 no
C(33) H(33a) 0.95 no
C(33) H(33b) 0.97 no
C(33) H(33c) 0.92 no
C(34) H(34a) 0.92 no
C(34) H(34b) 0.95 no
C(34) H(34c) 0.97 no
C(35) C(36) 1.397(5) ?
C(35) C(39) 1.485(7) ?
C(36) C(37) 1.426(7) ?
C(36) C(40) 1.461(6) ?
C(37) C(38) 1.339(5) ?
C(37) C(43) 1.522(6) ?
C(38) C(56) 1.521(6) ?
C(39) H(39a) 0.95 no
C(39) H(39b) 0.96 no
C(41) C(42) 1.502(7) ?
C(41) H(41a) 0.97 no
C(41) H(41b) 0.95 no
C(42) H(42a) 0.96 no
C(42) H(42b) 0.96 no
C(42) H(42c) 0.94 no
C(43) C(44) 1.370(6) ?
C(43) C(48) 1.414(7) ?
C(44) C(45) 1.389(6) ?
C(44) C(49) 1.503(7) ?
C(45) C(46) 1.395(7) ?
C(45) H(45) 0.94 no
C(46) C(47) 1.383(7) ?
C(46) C(50) 1.517(6) ?
C(47) C(48) 1.383(6) ?
C(47) H(47) 0.95 no
C(48) C(51) 1.520(7) ?
C(49) H(49a) 0.95 no
C(49) H(49b) 0.96 no
C(49) H(49c) 0.97 no
C(50) H(50a) 0.93 no
C(50) H(50b) 0.95 no
C(50) H(50c) 0.97 no
C(51) H(51a) 0.96 no
C(51) H(51b) 0.94 no
C(51) H(51c) 0.95 no
C(52) C(53) 1.413(6) ?
C(52) C(56) 1.495(6) ?
C(53) C(54) 1.440(7) ?
C(53) C(57) 1.450(7) ?
C(54) C(55) 1.330(6) ?
C(54) C(60) 1.476(6) ?
C(56) H(56a) 0.95 no
C(56) H(56b) 0.95 no
C(58) C(59) 1.506(7) ?
C(58) H(58a) 0.93 no
C(58) H(58b) 0.96 no
C(59) H(59a) 0.94 no
C(59) H(59b) 0.96 no
C(59) H(59c) 0.93 no
C(60) C(61) 1.382(7) ?
C(60) C(65) 1.411(7) ?
C(61) C(62) 1.407(6) ?
C(61) C(66) 1.506(7) ?
C(62) C(63) 1.403(7) ?
C(62) H(62) 0.93 no
C(63) C(64) 1.372(7) ?
C(63) C(67) 1.539(7) ?
C(64) C(65) 1.409(6) ?
C(64) H(64) 0.93 no
C(65) C(68) 1.513(7) ?
C(66) H(66a) 0.97 no
C(66) H(66b) 0.92 no
C(66) H(66c) 0.94 no
C(67) H(67a) 0.95 no
C(67) H(67b) 0.96 no
C(67) H(67c) 0.95 no
C(68) H(68a) 0.95 no
C(68) H(68b) 0.96 no
C(68) H(68c) 0.94 no
C(70) C(70) 1.56(3) ?
C(70) H(70) 0.87 no

loop_
_geom_contact_atom_site_label_1
_geom_contact_atom_site_label_2
_geom_contact_distance
_geom_contact_site_symmetry_2
_geom_contact_publ_flag
Cl(1) Cl(2) 2.810(9) 4_556 no
Cl(2) Cl(2) 3.20(1) 4_556 no
Cl(4) C(42) 3.465(9) . no
Cl(4) C(59) 3.50(1) 1_554 no
Cl(5) C(28) 3.590(8) 16_554 no
O(3) C(66) 3.190(7) 5 no
O(5) C(49) 3.470(7) 12_554 no
O(7) C(11) 3.553(7) 16_554 no
N(1) C(1) 3.186(6) 6 no
N(1) C(6) 3.526(7) 6 no
N(3) C(15) 3.436(7) 16_554 no
C(5) C(6) 3.192(7) 6 no
C(5) C(40) 3.494(7) 16_554 no
C(16) C(29) 3.591(8) 16_554 no
C(18) C(45) 3.460(7) 12_554 no
C(22) C(45) 3.382(7) 12_554 no
C(56) C(62) 3.589(8) 14_554 no
C(64) C(70) 3.57(1) 1_556 no
C(69) C(69) 3.2037(1) 4_556 no

loop_
_geom_hbond_atom_site_label_D
_geom_hbond_atom_site_label_H
_geom_hbond_atom_site_label_A
_geom_hbond_distance_DH
_geom_hbond_distance_HA
_geom_hbond_distance_DA
_geom_hbond_angle_DHA
_geom_hbond_site_symmetry_A
N(1) H(1N) O(1) 0.95 2.03 2.842(5) 142.5 6
N(2) H(2N) O(5) 0.95 1.96 2.772(5) 143.1 .
N(3) H(3N) O(7) 0.96 2.07 2.894(5) 141.9 .
N(4) H(4N) O(3) 0.95 2.00 2.822(5) 143.8 16_554
